data_4134180
loop_
_publ_author_name
'Patel, Harshal D.'
'Tran, Thanh-Huyen'
'Sumby, Christopher J.'
'Pa\<steka, Luk\'a\<s F'
'Fallon, Thomas'

_publ_section_title
;
 Boronate Ester Bullvalenes.
;
_journal_issue 8
_journal_name_full 'Journal of the American Chemical Society'
_journal_page_first 3680
_journal_page_last 3685
_journal_paper_doi 10.1021/jacs.9b12930
_journal_volume 142
_journal_year 2020
_chemical_absolute_configuration unk
_chemical_formula_moiety 'C13 H12 N2'
_chemical_formula_sum 'C13 H12 N2'
_chemical_formula_weight 196.25
_space_group_crystal_system orthorhombic
_space_group_IT_number 33
_space_group_name_Hall 'P 2c -2n'
_space_group_name_H-M_alt 'P n a 21'
_atom_sites_solution_hydrogens geom
_atom_sites_solution_primary direct
_audit_creation_date 2019-10-10
_audit_creation_method
;
Olex2 1.2
(compiled 2018.05.29 svn.r3508 for OlexSys, GUI svn.r5506)
;
_cell_angle_alpha 90
_cell_angle_beta 90
_cell_angle_gamma 90
_cell_formula_units_Z 8
_cell_length_a 12.0859(8)
_cell_length_b 14.6220(8)
_cell_length_c 11.3077(7)
_cell_measurement_reflns_used 2560
_cell_measurement_temperature 150.1(2)
_cell_measurement_theta_max 28.7380
_cell_measurement_theta_min 4.0570
_cell_volume 1998.3(2)
_computing_cell_refinement 'CrysAlisPro 1.171.38.46 (Rigaku OD, 2015)'
_computing_data_collection 'CrysAlisPro 1.171.38.46 (Rigaku OD, 2015)'
_computing_data_reduction 'CrysAlisPro 1.171.38.46 (Rigaku OD, 2015)'
_computing_molecular_graphics 'Olex2 (Dolomanov et al., 2009)'
_computing_publication_material 'Olex2 (Dolomanov et al., 2009)'
_computing_structure_refinement 'ShelXL (Sheldrick, 2015)'
_computing_structure_solution 'ShelXS (Sheldrick, 2008)'
_diffrn_ambient_environment N~2~
_diffrn_ambient_temperature 150.1(2)
_diffrn_detector 'CCD plate'
_diffrn_detector_area_resol_mean 16.1695
_diffrn_detector_type Eos
_diffrn_measured_fraction_theta_full 0.997
_diffrn_measured_fraction_theta_max 0.862
_diffrn_measurement_details
;
List of Runs (angles in degrees, time in seconds):

  # Type    Start    End  Width  t~exp~   \w     \q     \k     \f   Frames
--------------------------------------------------------------------------
  1  \w     35.00  95.00   1.00   30.00    --   18.95 178.00-180.00   60
  2  \w    -64.00  53.00   1.00   30.00    --  -19.50  19.00  30.00  117
  3  \w    -90.00 -20.00   1.00   30.00    --  -19.50 -77.00   0.00   70
;
_diffrn_measurement_device 'four-circle diffractometer'
_diffrn_measurement_device_type 'Xcalibur, Eos'
_diffrn_measurement_method '\w scans'
_diffrn_orient_matrix_type 'CrysAlisPro convention (1999,Acta A55,543-557)'
_diffrn_orient_matrix_UB_11 0.0107102000
_diffrn_orient_matrix_UB_12 0.0454081000
_diffrn_orient_matrix_UB_13 -0.0189083000
_diffrn_orient_matrix_UB_21 -0.0364265000
_diffrn_orient_matrix_UB_22 0.0168325000
_diffrn_orient_matrix_UB_23 0.0441021000
_diffrn_orient_matrix_UB_31 0.0447285000
_diffrn_orient_matrix_UB_32 0.0028232000
_diffrn_orient_matrix_UB_33 0.0404286000
_diffrn_radiation_monochromator graphite
_diffrn_radiation_probe x-ray
_diffrn_radiation_type MoK\a
_diffrn_radiation_wavelength 0.71073
_diffrn_reflns_av_R_equivalents 0.0370
_diffrn_reflns_av_unetI/netI 0.0611
_diffrn_reflns_Laue_measured_fraction_full 0.997
_diffrn_reflns_Laue_measured_fraction_max 0.862
_diffrn_reflns_limit_h_max 16
_diffrn_reflns_limit_h_min -14
_diffrn_reflns_limit_k_max 18
_diffrn_reflns_limit_k_min -19
_diffrn_reflns_limit_l_max 15
_diffrn_reflns_limit_l_min -13
_diffrn_reflns_number 9525
_diffrn_reflns_point_group_measured_fraction_full 0.937
_diffrn_reflns_point_group_measured_fraction_max 0.772
_diffrn_reflns_theta_full 25.000
_diffrn_reflns_theta_max 29.376
_diffrn_reflns_theta_min 3.604
_diffrn_source 'fine-focus sealed X-ray tube'
_diffrn_source_type 'Enhance (Mo) X-ray Source'
_exptl_absorpt_coefficient_mu 0.079
_exptl_absorpt_correction_T_max 1.00000
_exptl_absorpt_correction_T_min 0.85759
_exptl_absorpt_correction_type multi-scan
_exptl_absorpt_process_details
;
CrysAlisPro 1.171.38.46 (Rigaku Oxford Diffraction, 2015)
Empirical absorption correction using spherical harmonics,
 implemented in SCALE3 ABSPACK scaling algorithm.
;
_exptl_crystal_colour colourless
_exptl_crystal_density_diffrn 1.305
_exptl_crystal_description block
_exptl_crystal_F_000 832
_exptl_crystal_size_max 0.35
_exptl_crystal_size_mid 0.35
_exptl_crystal_size_min 0.11
_refine_diff_density_max 0.306
_refine_diff_density_min -0.326
_refine_diff_density_rms 0.043
_refine_ls_extinction_method none
_refine_ls_goodness_of_fit_ref 1.031
_refine_ls_hydrogen_treatment constr
_refine_ls_matrix_type full
_refine_ls_number_parameters 271
_refine_ls_number_reflns 4252
_refine_ls_number_restraints 1
_refine_ls_restrained_S_all 1.031
_refine_ls_R_factor_all 0.0753
_refine_ls_R_factor_gt 0.0525
_refine_ls_shift/su_max 0.000
_refine_ls_shift/su_mean 0.000
_refine_ls_structure_factor_coef Fsqd
_refine_ls_weighting_details 'w=1/[\s^2^(Fo^2^)+(0.0336P)^2^+0.2533P] where P=(Fo^2^+2Fc^2^)/3'
_refine_ls_weighting_scheme calc
_refine_ls_wR_factor_gt 0.0929
_refine_ls_wR_factor_ref 0.1027
_reflns_Friedel_coverage 0.709
_reflns_Friedel_fraction_full 0.869
_reflns_Friedel_fraction_max 0.673
_reflns_number_gt 3317
_reflns_number_total 4252
_reflns_threshold_expression 'I > 2\s(I)'
_cod_data_source_file ja9b12930_si_002.cif
_cod_data_source_block hp383
_cod_depositor_comments 'Adding full bibliography for 4134168--4134181.cif.'
_cod_database_code 4134180
_shelx_shelxl_version_number 2014/7
_chemical_oxdiff_formula C13H12N2
_chemical_oxdiff_usercomment 'colourless block 0.35 x 0.35 x 0.11'
_shelx_space_group_comment
;
The symmetry employed for this shelxl refinement is uniquely defined
by the following loop, which should always be used as a source of
symmetry information in preference to the above space-group names.
They are only intended as comments.
;
_shelx_estimated_absorpt_t_max 0.991
_shelx_estimated_absorpt_t_min 0.973
_reflns_odcompleteness_completeness 99.57
_reflns_odcompleteness_iscentric 1
_reflns_odcompleteness_theta 26.32
_olex2_refinement_description
;
1. Fixed Uiso
 At 1.2 times of:
  All C(H) groups
2.a Ternary CH refined with riding coordinates:
 C1A(H1A), C1B(H1B), C4A(H4A), C4B(H4B), C5A(H5A), C5B(H5B), C10A(H10A),
 C10B(H10B)
2.b Aromatic/amide H refined with riding coordinates:
 C2A(H2A), C2B(H2B), C6A(H6A), C6B(H6B), C7A(H7A), C7B(H7B), C8A(H8A),
 C8B(H8B), C9A(H9A), C9B(H9B), C12A(H12A), C12B(H12B), C14A(H14A), C14B(H14B),
 C15A(H15A), C15B(H15B)
;
_olex2_submission_special_instructions 'No special instructions were received'
_oxdiff_exptl_absorpt_empirical_details
;
Empirical correction (ABSPACK) includes:
- Absorption correction using spherical harmonics
- Frame scaling
;
_oxdiff_exptl_absorpt_empirical_full_max 1.074
_oxdiff_exptl_absorpt_empirical_full_min 0.864

loop_
_space_group_symop_operation_xyz
'x, y, z'
'-x, -y, z+1/2'
'-x+1/2, y+1/2, z+1/2'
'x+1/2, -y+1/2, z'

loop_
_atom_site_label
_atom_site_type_symbol
_atom_site_fract_x
_atom_site_fract_y
_atom_site_fract_z
_atom_site_U_iso_or_equiv
_atom_site_adp_type
_atom_site_occupancy
_atom_site_site_symmetry_order
_atom_site_calc_flag
_atom_site_refinement_flags_posn
_atom_site_refinement_flags_adp
_atom_site_refinement_flags_occupancy
_atom_site_disorder_assembly
_atom_site_disorder_group
C1A C 0.0310(3) 0.2829(2) 0.3396(3) 0.0320(8) Uani 1 1 d . . . . .
H1A H 0.0162 0.3373 0.2884 0.038 Uiso 1 1 calc R . . . .
C1B C -0.0782(3) 0.1607(2) -0.1694(3) 0.0339(9) Uani 1 1 d . . . . .
H1B H -0.1062 0.1050 -0.2111 0.041 Uiso 1 1 calc R . . . .
C2A C 0.1047(2) 0.2177(2) 0.2721(3) 0.0282(7) Uani 1 1 d . . . . .
H2A H 0.1283 0.2343 0.1948 0.034 Uiso 1 1 calc R . . . .
C2B C -0.1150(2) 0.24566(19) -0.2335(3) 0.0245(7) Uani 1 1 d . . . . .
H2B H -0.1576 0.2387 -0.3035 0.029 Uiso 1 1 calc R . . . .
C3A C 0.1379(2) 0.1379(2) 0.3166(3) 0.0246(7) Uani 1 1 d . . . . .
C3B C -0.0910(2) 0.32977(19) -0.1974(3) 0.0209(7) Uani 1 1 d . . . . .
C4A C 0.1124(3) 0.1016(2) 0.4344(3) 0.0333(8) Uani 1 1 d . . . . .
H4A H 0.1468 0.0406 0.4504 0.040 Uiso 1 1 calc R . . . .
C4B C -0.0244(3) 0.3544(2) -0.0913(3) 0.0313(8) Uani 1 1 d . . . . .
H4B H -0.0159 0.4220 -0.0820 0.038 Uiso 1 1 calc R . . . .
C5A C 0.1029(3) 0.1617(2) 0.5435(3) 0.0377(9) Uani 1 1 d . . . . .
H5A H 0.1326 0.1331 0.6173 0.045 Uiso 1 1 calc R . . . .
C5B C 0.0792(3) 0.3045(3) -0.0654(5) 0.0593(13) Uani 1 1 d . . . . .
H5B H 0.1414 0.3432 -0.0353 0.071 Uiso 1 1 calc R . . . .
C6A C 0.1174(3) 0.2611(2) 0.5378(3) 0.0339(8) Uani 1 1 d . . . . .
H6A H 0.1515 0.2892 0.6042 0.041 Uiso 1 1 calc R . . . .
C6B C 0.1107(3) 0.2176(2) -0.1088(3) 0.0342(8) Uani 1 1 d . . . . .
H6B H 0.1877 0.2049 -0.1119 0.041 Uiso 1 1 calc R . . . .
C7A C 0.0885(3) 0.3154(2) 0.4507(3) 0.0333(8) Uani 1 1 d . . . . .
H7A H 0.1045 0.3788 0.4579 0.040 Uiso 1 1 calc R . . . .
C7B C 0.0425(3) 0.1518(3) -0.1458(4) 0.0503(11) Uani 1 1 d . . . . .
H7B H 0.0742 0.0932 -0.1584 0.060 Uiso 1 1 calc R . . . .
C8A C -0.0791(3) 0.2388(3) 0.3706(3) 0.0394(10) Uani 1 1 d . . . . .
H8A H -0.1447 0.2652 0.3393 0.047 Uiso 1 1 calc R . . . .
C8B C -0.1123(4) 0.1587(3) -0.0420(4) 0.0600(13) Uani 1 1 d . . . . .
H8B H -0.1448 0.1035 -0.0148 0.072 Uiso 1 1 calc R . . . .
C9A C -0.0889(3) 0.1657(3) 0.4387(4) 0.0452(10) Uani 1 1 d . . . . .
H9A H -0.1619 0.1442 0.4529 0.054 Uiso 1 1 calc R . . . .
C9B C -0.1023(3) 0.2254(2) 0.0375(3) 0.0316(8) Uani 1 1 d . . . . .
H9B H -0.1367 0.2155 0.1119 0.038 Uiso 1 1 calc R . . . .
C10A C 0.0006(3) 0.1147(2) 0.4942(3) 0.0421(9) Uani 1 1 d . . . . .
H10A H -0.0246 0.0608 0.5415 0.051 Uiso 1 1 calc R . . . .
C10B C -0.0468(4) 0.3080(2) 0.0229(3) 0.0580(13) Uani 1 1 d . . . . .
H10B H -0.0439 0.3481 0.0945 0.070 Uiso 1 1 calc R . . . .
N11A N 0.2051(2) 0.07840(16) 0.2454(2) 0.0245(6) Uani 1 1 d . . . . .
N11B N -0.1334(2) 0.40659(16) -0.2625(2) 0.0228(6) Uani 1 1 d . . . . .
C12A C 0.1944(3) 0.0631(2) 0.1271(3) 0.0302(8) Uani 1 1 d . . . . .
H12A H 0.1386 0.0900 0.0793 0.036 Uiso 1 1 calc R . . . .
C12B C -0.1291(3) 0.4198(2) -0.3810(3) 0.0272(7) Uani 1 1 d . . . . .
H12B H -0.0970 0.3777 -0.4349 0.033 Uiso 1 1 calc R . . . .
N13A N 0.2702(3) 0.00686(19) 0.0869(3) 0.0366(7) Uani 1 1 d . . . . .
N13B N -0.1744(3) 0.49769(18) -0.4128(3) 0.0356(7) Uani 1 1 d . . . . .
C14A C 0.3331(3) -0.0148(2) 0.1835(3) 0.0342(8) Uani 1 1 d . . . . .
H14A H 0.3954 -0.0544 0.1817 0.041 Uiso 1 1 calc R . . . .
C14B C -0.2098(3) 0.5357(2) -0.3094(4) 0.0382(8) Uani 1 1 d . . . . .
H14B H -0.2464 0.5930 -0.3037 0.046 Uiso 1 1 calc R . . . .
C15A C 0.2951(3) 0.0275(2) 0.2822(3) 0.0281(7) Uani 1 1 d . . . . .
H15A H 0.3242 0.0231 0.3601 0.034 Uiso 1 1 calc R . . . .
C15B C -0.1859(3) 0.4811(2) -0.2157(3) 0.0320(8) Uani 1 1 d . . . . .
H15B H -0.2022 0.4923 -0.1348 0.038 Uiso 1 1 calc R . . . .

loop_
_atom_site_aniso_label
_atom_site_aniso_U_11
_atom_site_aniso_U_22
_atom_site_aniso_U_33
_atom_site_aniso_U_23
_atom_site_aniso_U_13
_atom_site_aniso_U_12
C1A 0.0296(17) 0.0323(16) 0.0342(19) -0.0022(15) -0.0020(17) 0.0076(16)
C1B 0.0311(18) 0.0226(15) 0.048(2) -0.0001(15) -0.0001(18) 0.0022(14)
C2A 0.0255(17) 0.0352(17) 0.0237(17) -0.0014(14) 0.0004(15) 0.0021(14)
C2B 0.0199(16) 0.0289(15) 0.0245(17) -0.0025(14) -0.0032(15) 0.0003(13)
C3A 0.0187(15) 0.0290(15) 0.0262(17) -0.0033(13) 0.0039(15) 0.0030(13)
C3B 0.0146(14) 0.0261(14) 0.0220(16) 0.0046(13) 0.0007(14) 0.0014(12)
C4A 0.0387(19) 0.0300(16) 0.0311(19) 0.0003(15) 0.0109(17) 0.0073(15)
C4B 0.0287(17) 0.0347(17) 0.0307(18) -0.0014(15) -0.0056(17) -0.0044(16)
C5A 0.040(2) 0.048(2) 0.0253(18) -0.0021(17) 0.0026(18) 0.0113(18)
C5B 0.035(2) 0.037(2) 0.106(4) 0.008(2) -0.036(3) -0.0067(19)
C6A 0.0231(17) 0.0472(19) 0.0314(18) -0.0134(18) 0.0015(17) 0.0037(16)
C6B 0.0205(16) 0.050(2) 0.0318(19) 0.0138(17) 0.0049(17) 0.0071(16)
C7A 0.0266(17) 0.0330(17) 0.041(2) -0.0116(17) 0.0042(17) -0.0027(15)
C7B 0.053(2) 0.042(2) 0.057(3) -0.0109(19) -0.020(2) 0.025(2)
C8A 0.0207(17) 0.055(2) 0.042(2) -0.021(2) -0.0064(18) 0.0082(17)
C8B 0.094(4) 0.043(2) 0.043(2) 0.0173(19) -0.017(3) -0.036(2)
C9A 0.0284(19) 0.053(2) 0.054(3) -0.027(2) 0.017(2) -0.0125(18)
C9B 0.0258(18) 0.0433(19) 0.0257(17) 0.0095(16) 0.0054(16) 0.0029(16)
C10A 0.047(2) 0.0351(18) 0.044(2) -0.0015(17) 0.025(2) -0.0003(18)
C10B 0.119(4) 0.0330(18) 0.0219(18) 0.0020(16) 0.004(2) 0.006(2)
N11A 0.0217(13) 0.0285(13) 0.0234(15) -0.0022(11) -0.0004(13) 0.0026(11)
N11B 0.0203(12) 0.0253(12) 0.0227(14) 0.0016(11) -0.0020(12) -0.0008(11)
C12A 0.0312(18) 0.0367(17) 0.0225(18) -0.0011(15) -0.0028(17) 0.0015(16)
C12B 0.0279(17) 0.0359(17) 0.0179(17) 0.0016(14) 0.0000(15) 0.0025(14)
N13A 0.0375(16) 0.0460(15) 0.0262(15) -0.0070(14) 0.0026(16) 0.0080(14)
N13B 0.0435(18) 0.0353(14) 0.0279(15) 0.0081(13) -0.0060(16) -0.0025(14)
C14A 0.0294(18) 0.0386(17) 0.0346(19) -0.0087(17) -0.001(2) 0.0081(15)
C14B 0.050(2) 0.0257(15) 0.039(2) 0.0035(17) -0.006(2) 0.0051(16)
C15A 0.0241(16) 0.0347(16) 0.0255(17) -0.0053(14) -0.0041(16) 0.0061(14)
C15B 0.0420(19) 0.0253(15) 0.0286(19) -0.0012(14) 0.0009(18) 0.0035(15)

loop_
_atom_type_symbol
_atom_type_description
_atom_type_scat_dispersion_real
_atom_type_scat_dispersion_imag
_atom_type_scat_source
C C 0.0033 0.0016 'International Tables Vol C Tables 4.2.6.8 and 6.1.1.4'
H H 0.0000 0.0000 'International Tables Vol C Tables 4.2.6.8 and 6.1.1.4'
N N 0.0061 0.0033 'International Tables Vol C Tables 4.2.6.8 and 6.1.1.4'

loop_
_geom_angle_atom_site_label_1
_geom_angle_atom_site_label_2
_geom_angle_atom_site_label_3
_geom_angle
_geom_angle_site_symmetry_1
_geom_angle_site_symmetry_3
_geom_angle_publ_flag
C2A C1A C8A 111.4(3) . . ?
C7A C1A C2A 110.4(2) . . ?
C7A C1A C8A 110.1(3) . . ?
C7B C1B C2B 116.6(3) . . ?
C7B C1B C8B 95.5(3) . . ?
C8B C1B C2B 113.4(3) . . ?
C3A C2A C1A 122.6(3) . . ?
C3B C2B C1B 123.5(3) . . ?
C2A C3A C4A 126.7(3) . . ?
C2A C3A N11A 119.2(3) . . ?
N11A C3A C4A 114.1(3) . . ?
C2B C3B C4B 126.1(3) . . ?
C2B C3B N11B 119.3(3) . . ?
N11B C3B C4B 114.6(2) . . ?
C3A C4A C5A 122.9(3) . . ?
C3A C4A C10A 122.9(3) . . ?
C5A C4A C10A 60.0(2) . . ?
C5B C4B C3B 119.9(3) . . ?
C5B C4B C10B 75.9(3) . . ?
C10B C4B C3B 119.5(3) . . ?
C4A C5A C10A 60.2(2) . . ?
C6A C5A C4A 121.9(3) . . ?
C6A C5A C10A 122.0(3) . . ?
C4B C5B C10B 52.2(2) . . ?
C6B C5B C4B 127.0(3) . . ?
C6B C5B C10B 116.1(3) . . ?
C7A C6A C5A 127.0(3) . . ?
C7B C6B C5B 126.2(3) . . ?
C6A C7A C1A 123.7(3) . . ?
C6B C7B C1B 126.7(3) . . ?
C9A C8A C1A 123.7(3) . . ?
C9B C8B C1B 127.6(3) . . ?
C8A C9A C10A 126.7(3) . . ?
C8B C9B C10B 126.8(3) . . ?
C5A C10A C4A 59.9(2) . . ?
C9A C10A C4A 122.2(3) . . ?
C9A C10A C5A 122.1(3) . . ?
C4B C10B C5B 51.9(2) . . ?
C9B C10B C4B 126.0(3) . . ?
C9B C10B C5B 116.3(3) . . ?
C12A N11A C3A 126.6(3) . . ?
C12A N11A C15A 106.4(3) . . ?
C15A N11A C3A 127.0(3) . . ?
C12B N11B C3B 127.2(3) . . ?
C12B N11B C15B 106.7(3) . . ?
C15B N11B C3B 126.2(3) . . ?
N13A C12A N11A 112.2(3) . . ?
N13B C12B N11B 112.2(3) . . ?
C12A N13A C14A 104.9(3) . . ?
C12B N13B C14B 104.5(3) . . ?
C15A C14A N13A 111.3(3) . . ?
C15B C14B N13B 111.3(3) . . ?
C14A C15A N11A 105.3(3) . . ?
C14B C15B N11B 105.4(3) . . ?

loop_
_geom_bond_atom_site_label_1
_geom_bond_atom_site_label_2
_geom_bond_distance
_geom_bond_site_symmetry_2
_geom_bond_publ_flag
C1A C2A 1.512(4) . ?
C1A C7A 1.512(4) . ?
C1A C8A 1.521(5) . ?
C1B C2B 1.505(4) . ?
C1B C7B 1.488(5) . ?
C1B C8B 1.499(5) . ?
C2A C3A 1.333(4) . ?
C2B C3B 1.328(4) . ?
C3A C4A 1.467(4) . ?
C3A N11A 1.437(4) . ?
C3B C4B 1.489(4) . ?
C3B N11B 1.437(4) . ?
C4A C5A 1.519(5) . ?
C4A C10A 1.523(5) . ?
C4B C5B 1.479(5) . ?
C4B C10B 1.484(5) . ?
C5A C6A 1.465(5) . ?
C5A C10A 1.520(5) . ?
C5B C6B 1.414(5) . ?
C5B C10B 1.822(7) . ?
C6A C7A 1.313(5) . ?
C6B C7B 1.335(5) . ?
C8A C9A 1.323(5) . ?
C8B C9B 1.331(5) . ?
C9A C10A 1.455(5) . ?
C9B C10B 1.392(5) . ?
N11A C12A 1.362(4) . ?
N11A C15A 1.382(4) . ?
N11B C12B 1.356(4) . ?
N11B C15B 1.368(4) . ?
C12A N13A 1.312(4) . ?
C12B N13B 1.313(4) . ?
N13A C14A 1.369(5) . ?
N13B C14B 1.364(5) . ?
C14A C15A 1.357(5) . ?
C14B C15B 1.358(5) . ?

loop_
_geom_torsion_atom_site_label_1
_geom_torsion_atom_site_label_2
_geom_torsion_atom_site_label_3
_geom_torsion_atom_site_label_4
_geom_torsion
_geom_torsion_site_symmetry_1
_geom_torsion_site_symmetry_2
_geom_torsion_site_symmetry_3
_geom_torsion_site_symmetry_4
_geom_torsion_publ_flag
C1A C2A C3A C4A -1.4(5) . . . . ?
C1A C2A C3A N11A 178.0(3) . . . . ?
C1A C8A C9A C10A -0.6(6) . . . . ?
C1B C2B C3B C4B 0.8(5) . . . . ?
C1B C2B C3B N11B -177.8(3) . . . . ?
C1B C8B C9B C10B -7.7(7) . . . . ?
C2A C1A C7A C6A -63.1(4) . . . . ?
C2A C1A C8A C9A 61.9(4) . . . . ?
C2A C3A C4A C5A -35.6(5) . . . . ?
C2A C3A C4A C10A 37.4(5) . . . . ?
C2A C3A N11A C12A -38.7(5) . . . . ?
C2A C3A N11A C15A 139.3(3) . . . . ?
C2B C1B C7B C6B 42.3(6) . . . . ?
C2B C1B C8B C9B -47.1(6) . . . . ?
C2B C3B C4B C5B 43.9(5) . . . . ?
C2B C3B C4B C10B -46.3(5) . . . . ?
C2B C3B N11B C12B -48.7(4) . . . . ?
C2B C3B N11B C15B 131.5(3) . . . . ?
C3A C4A C5A C6A 0.8(5) . . . . ?
C3A C4A C5A C10A 111.9(4) . . . . ?
C3A C4A C10A C5A -111.9(3) . . . . ?
C3A C4A C10A C9A -0.8(5) . . . . ?
C3A N11A C12A N13A 178.3(3) . . . . ?
C3A N11A C15A C14A -178.0(3) . . . . ?
C3B C4B C5B C6B -19.8(6) . . . . ?
C3B C4B C5B C10B -116.2(3) . . . . ?
C3B C4B C10B C5B 116.7(4) . . . . ?
C3B C4B C10B C9B 19.3(6) . . . . ?
C3B N11B C12B N13B -179.3(3) . . . . ?
C3B N11B C15B C14B 179.4(3) . . . . ?
C4A C3A N11A C12A 140.9(3) . . . . ?
C4A C3A N11A C15A -41.2(4) . . . . ?
C4A C5A C6A C7A 34.8(5) . . . . ?
C4A C5A C10A C9A -111.3(4) . . . . ?
C4B C3B N11B C12B 132.6(3) . . . . ?
C4B C3B N11B C15B -47.2(4) . . . . ?
C4B C5B C6B C7B -24.6(7) . . . . ?
C4B C5B C10B C9B 116.4(4) . . . . ?
C5A C4A C10A C9A 111.1(4) . . . . ?
C5A C6A C7A C1A 1.5(5) . . . . ?
C5B C4B C10B C9B -97.3(5) . . . . ?
C5B C6B C7B C1B 11.6(7) . . . . ?
C6A C5A C10A C4A 111.2(4) . . . . ?
C6A C5A C10A C9A -0.2(5) . . . . ?
C6B C5B C10B C4B -117.9(4) . . . . ?
C6B C5B C10B C9B -1.5(5) . . . . ?
C7A C1A C2A C3A 62.5(4) . . . . ?
C7A C1A C8A C9A -60.9(4) . . . . ?
C7B C1B C2B C3B -54.3(4) . . . . ?
C7B C1B C8B C9B 75.0(5) . . . . ?
C8A C1A C2A C3A -60.1(4) . . . . ?
C8A C1A C7A C6A 60.3(4) . . . . ?
C8A C9A C10A C4A -35.2(5) . . . . ?
C8A C9A C10A C5A 37.1(5) . . . . ?
C8B C1B C2B C3B 55.2(4) . . . . ?
C8B C1B C7B C6B -77.3(5) . . . . ?
C8B C9B C10B C4B 24.7(7) . . . . ?
C8B C9B C10B C5B -35.9(6) . . . . ?
C10A C4A C5A C6A -111.2(4) . . . . ?
C10A C5A C6A C7A -37.6(5) . . . . ?
C10B C4B C5B C6B 96.4(5) . . . . ?
C10B C5B C6B C7B 36.3(6) . . . . ?
N11A C3A C4A C5A 144.9(3) . . . . ?
N11A C3A C4A C10A -142.1(3) . . . . ?
N11A C12A N13A C14A -0.3(4) . . . . ?
N11B C3B C4B C5B -137.5(3) . . . . ?
N11B C3B C4B C10B 132.3(3) . . . . ?
N11B C12B N13B C14B -0.3(4) . . . . ?
C12A N11A C15A C14A 0.3(3) . . . . ?
C12A N13A C14A C15A 0.5(4) . . . . ?
C12B N11B C15B C14B -0.4(4) . . . . ?
C12B N13B C14B C15B 0.0(4) . . . . ?
N13A C14A C15A N11A -0.5(4) . . . . ?
N13B C14B C15B N11B 0.2(4) . . . . ?
C15A N11A C12A N13A 0.0(4) . . . . ?
C15B N11B C12B N13B 0.5(4) . . . . ?
